data_7122770
loop_
_publ_author_name
'Shintani, Ryo'
'Kishikawa, Shinnosuke'
'Nakamura, Kimihiro'
'Tsuda, Tomohiro'
'Nozaki, Kyoko'

_publ_section_title
;
 Synthesis of carbonyl-bridged dibenzofulvalenes and related compounds by
 rhodium-catalyzed stitching reaction.
;
_journal_name_full 'Chemical communications (Cambridge, England)'
_journal_paper_doi 10.1039/c8cc09943j
_journal_year 2019
_chemical_formula_sum 'C36 H43 O P Si2'
_chemical_formula_weight 578.85
_space_group_crystal_system monoclinic
_space_group_IT_number 14
_space_group_name_Hall '-P 2yn'
_space_group_name_H-M_alt 'P 1 21/n 1'
_symmetry_cell_setting monoclinic
_symmetry_space_group_name_Hall '-P 2yn'
_symmetry_space_group_name_H-M 'P 1 21/n 1'
_atom_sites_solution_hydrogens geom
_audit_creation_method SHELXL-2016/6
_audit_update_record
;
2018-12-08 deposited with the CCDC.
2018-12-28 downloaded from the CCDC.
;
_cell_angle_alpha 90
_cell_angle_beta 107.636(3)
_cell_angle_gamma 90
_cell_formula_units_Z 4
_cell_length_a 15.237(4)
_cell_length_b 10.387(3)
_cell_length_c 20.841(5)
_cell_measurement_reflns_used 10678
_cell_measurement_temperature 93
_cell_measurement_theta_max 31.2
_cell_measurement_theta_min 2.4
_cell_volume 3143.4(14)
_computing_cell_refinement
;
Rigaku CrystalClear-SM Expert 2.0 r3
;
_computing_data_collection
;
Rigaku CrystalClear-SM Expert 2.0 r3
;
_computing_data_reduction
;
Rigaku CrystalClear-SM Expert 2.0 r3
;
_computing_molecular_graphics 'Yadokari-XG 2009 (Wakita Nemoto et al., 2009)'
_computing_publication_material 'Yadokari-XG 2009 (Wakita,Nemoto et al., 2009)'
_computing_structure_refinement 'SHELXL-2016/6 (Sheldrick, 2016)'
_diffrn_ambient_temperature 93(2)
_diffrn_detector_area_resol_mean 28.5714
_diffrn_measured_fraction_theta_full 0.983
_diffrn_measured_fraction_theta_max 0.864
_diffrn_measurement_device_type
;
Rigaku CrystalClear-SM Expert 2.0 r3
;
_diffrn_measurement_method 'profile data from \w-scans'
_diffrn_radiation_monochromator Confocal
_diffrn_radiation_type MoK\a
_diffrn_radiation_wavelength 0.71075
_diffrn_reflns_av_R_equivalents 0.0386
_diffrn_reflns_av_unetI/netI 0.0411
_diffrn_reflns_Laue_measured_fraction_full 0.983
_diffrn_reflns_Laue_measured_fraction_max 0.864
_diffrn_reflns_limit_h_max 22
_diffrn_reflns_limit_h_min -17
_diffrn_reflns_limit_k_max 14
_diffrn_reflns_limit_k_min -15
_diffrn_reflns_limit_l_max 28
_diffrn_reflns_limit_l_min -29
_diffrn_reflns_number 27633
_diffrn_reflns_point_group_measured_fraction_full 0.983
_diffrn_reflns_point_group_measured_fraction_max 0.864
_diffrn_reflns_theta_full 25.242
_diffrn_reflns_theta_max 31.302
_diffrn_reflns_theta_min 2.411
_diffrn_source 'Rotating Anode'
_exptl_absorpt_coefficient_mu 0.191
_exptl_absorpt_correction_T_max 1.000
_exptl_absorpt_correction_T_min 0.892
_exptl_absorpt_correction_type multi-scan
_exptl_crystal_colour Orange
_exptl_crystal_density_diffrn 1.223
_exptl_crystal_description Block
_exptl_crystal_F_000 1240
_exptl_crystal_size_max 0.300
_exptl_crystal_size_mid 0.200
_exptl_crystal_size_min 0.100
_refine_diff_density_max 0.408
_refine_diff_density_min -0.435
_refine_diff_density_rms 0.060
_refine_ls_extinction_method none
_refine_ls_goodness_of_fit_ref 1.073
_refine_ls_matrix_type full
_refine_ls_number_parameters 371
_refine_ls_number_reflns 8879
_refine_ls_number_restraints 0
_refine_ls_restrained_S_all 1.073
_refine_ls_R_factor_all 0.0559
_refine_ls_R_factor_gt 0.0454
_refine_ls_shift/su_max 0.001
_refine_ls_shift/su_mean 0.000
_refine_ls_structure_factor_coef Fsqd
_refine_ls_weighting_details 'w=1/[\s^2^(Fo^2^)+(0.0468P)^2^+1.5093P] where P=(Fo^2^+2Fc^2^)/3'
_refine_ls_weighting_scheme calc
_refine_ls_wR_factor_gt 0.1024
_refine_ls_wR_factor_ref 0.1092
_reflns_Friedel_coverage 0.000
_reflns_number_gt 7593
_reflns_number_total 8879
_reflns_threshold_expression 'I > 2\s(I)'
_cod_data_source_file c8cc09943j2.cif
_cod_data_source_block ydkr_merge
_cod_depositor_comments
;
The following automatic conversions were performed:

'_exptl_absorpt_correction_type' value 'Multi-scan' changed to
'multi-scan' according to
/home/data/users/saulius/crontab/automatic-downloads/rss-feeds/RSC/lib/dictionaries/cif_core.dic
dictionary named 'cif_core.dic' version 2.4.2 from 2011-04-26.

Automatic conversion script
Id: cif_fix_values 4973 2017-02-22 13:04:09Z antanas 
;
_cod_original_sg_symbol_H-M 'P 21/n'
_cod_database_code 7122770
_shelx_shelxl_version_number 2016/6
_shelx_space_group_comment
;
The symmetry employed for this shelxl refinement is uniquely defined
by the following loop, which should always be used as a source of
symmetry information in preference to the above space-group names.
They are only intended as comments.
;
_shelx_estimated_absorpt_t_min 0.945
_shelx_estimated_absorpt_t_max 0.981

loop_
_space_group_symop_operation_xyz
'x, y, z'
'-x+1/2, y+1/2, -z+1/2'
'-x, -y, -z'
'x-1/2, -y-1/2, z-1/2'

loop_
_atom_site_label
_atom_site_type_symbol
_atom_site_fract_x
_atom_site_fract_y
_atom_site_fract_z
_atom_site_U_iso_or_equiv
_atom_site_adp_type
_atom_site_occupancy
_atom_site_site_symmetry_order
_atom_site_calc_flag
_atom_site_refinement_flags_posn
_atom_site_refinement_flags_adp
C1 C 0.22540(9) 0.37781(12) 0.51189(7) 0.0132(2) Uani 1 1 d . .
C2 C 0.17424(9) 0.41615(12) 0.55214(7) 0.0134(2) Uani 1 1 d . .
C3 C 0.18434(9) 0.55894(12) 0.55763(7) 0.0139(3) Uani 1 1 d . .
C4 C 0.14432(10) 0.64798(13) 0.58991(7) 0.0167(3) Uani 1 1 d . .
H1 H 0.104467 0.620277 0.614483 0.020 Uiso 1 1 calc R U
C5 C 0.16338(10) 0.77901(13) 0.58582(7) 0.0182(3) Uani 1 1 d . .
H2 H 0.136076 0.840197 0.607811 0.022 Uiso 1 1 calc R U
C6 C 0.22161(11) 0.82106(13) 0.55010(8) 0.0192(3) Uani 1 1 d . .
H3 H 0.234296 0.910316 0.548329 0.023 Uiso 1 1 calc R U
C7 C 0.26146(10) 0.73283(13) 0.51689(7) 0.0176(3) Uani 1 1 d . .
H4 H 0.300310 0.761625 0.491737 0.021 Uiso 1 1 calc R U
C8 C 0.24377(9) 0.60211(13) 0.52094(7) 0.0138(3) Uani 1 1 d . .
C9 C 0.27251(9) 0.48785(12) 0.49204(7) 0.0134(2) Uani 1 1 d . .
C10 C 0.33047(9) 0.45416(12) 0.45590(7) 0.0132(2) Uani 1 1 d . .
C11 C 0.39823(10) 0.51390(13) 0.42901(7) 0.0142(3) Uani 1 1 d . .
C12 C 0.43428(10) 0.63802(13) 0.43424(7) 0.0167(3) Uani 1 1 d . .
H5 H 0.411323 0.703652 0.456580 0.020 Uiso 1 1 calc R U
C13 C 0.50461(10) 0.66451(14) 0.40617(8) 0.0188(3) Uani 1 1 d . .
H6 H 0.529751 0.748787 0.409173 0.023 Uiso 1 1 calc R U
C14 C 0.53794(10) 0.56758(15) 0.37380(8) 0.0199(3) Uani 1 1 d . .
H7 H 0.585952 0.586798 0.354995 0.024 Uiso 1 1 calc R U
C15 C 0.50247(10) 0.44256(14) 0.36829(7) 0.0188(3) Uani 1 1 d . .
H8 H 0.525740 0.377551 0.345782 0.023 Uiso 1 1 calc R U
C16 C 0.43254(10) 0.41490(13) 0.39628(7) 0.0147(3) Uani 1 1 d . .
C17 C 0.38691(9) 0.28992(13) 0.40160(7) 0.0140(3) Uani 1 1 d . .
C18 C 0.32870(9) 0.31581(12) 0.43874(7) 0.0133(2) Uani 1 1 d . .
C19 C 0.15209(9) 0.18446(12) 0.41024(7) 0.0135(3) Uani 1 1 d . .
C20 C 0.09770(10) 0.27764(13) 0.36830(7) 0.0168(3) Uani 1 1 d . .
H9 H 0.112811 0.366232 0.375837 0.020 Uiso 1 1 calc R U
C21 C 0.02150(10) 0.24087(15) 0.31555(8) 0.0205(3) Uani 1 1 d . .
H10 H -0.015436 0.304222 0.286907 0.025 Uiso 1 1 calc R U
C22 C -0.00063(10) 0.11113(15) 0.30474(8) 0.0208(3) Uani 1 1 d . .
H11 H -0.052625 0.085895 0.268582 0.025 Uiso 1 1 calc R U
C23 C 0.05306(10) 0.01845(14) 0.34663(8) 0.0192(3) Uani 1 1 d . .
H12 H 0.037794 -0.070072 0.338982 0.023 Uiso 1 1 calc R U
C24 C 0.12898(10) 0.05460(13) 0.39968(7) 0.0161(3) Uani 1 1 d . .
H13 H 0.165089 -0.008926 0.428704 0.019 Uiso 1 1 calc R U
C25 C 0.00261(10) 0.39076(15) 0.60140(8) 0.0199(3) Uani 1 1 d . .
H14 H -0.025775 0.437641 0.559421 0.030 Uiso 1 1 calc R U
H15 H 0.017633 0.451178 0.639293 0.030 Uiso 1 1 calc R U
H16 H -0.040474 0.325650 0.607896 0.030 Uiso 1 1 calc R U
C26 C 0.07872(10) 0.15491(14) 0.55038(8) 0.0187(3) Uani 1 1 d . .
H17 H 0.038431 0.172236 0.504732 0.028 Uiso 1 1 calc R U
H18 H 0.046347 0.100001 0.574086 0.028 Uiso 1 1 calc R U
H19 H 0.134569 0.111067 0.547937 0.028 Uiso 1 1 calc R U
C27 C 0.19139(10) 0.28069(13) 0.68498(7) 0.0155(3) Uani 1 1 d . .
C28 C 0.22556(13) 0.40895(15) 0.72002(8) 0.0281(4) Uani 1 1 d . .
H20 H 0.172788 0.460163 0.722753 0.042 Uiso 1 1 calc R U
H21 H 0.259141 0.456333 0.694207 0.042 Uiso 1 1 calc R U
H22 H 0.266586 0.392366 0.765520 0.042 Uiso 1 1 calc R U
C29 C 0.14111(11) 0.20696(15) 0.72726(8) 0.0210(3) Uani 1 1 d . .
H23 H 0.122851 0.121901 0.707331 0.032 Uiso 1 1 calc R U
H24 H 0.086160 0.255105 0.728108 0.032 Uiso 1 1 calc R U
H25 H 0.182230 0.196824 0.773307 0.032 Uiso 1 1 calc R U
C30 C 0.27490(10) 0.20113(15) 0.68178(8) 0.0226(3) Uani 1 1 d . .
H26 H 0.316436 0.187858 0.727446 0.034 Uiso 1 1 calc R U
H27 H 0.307601 0.247225 0.654898 0.034 Uiso 1 1 calc R U
H28 H 0.253966 0.117527 0.660947 0.034 Uiso 1 1 calc R U
C31 C 0.36819(11) -0.00633(14) 0.40371(8) 0.0227(3) Uani 1 1 d . .
H29 H 0.384438 -0.086931 0.385645 0.034 Uiso 1 1 calc R U
H30 H 0.301436 -0.003082 0.395642 0.034 Uiso 1 1 calc R U
H31 H 0.399659 -0.002063 0.452221 0.034 Uiso 1 1 calc R U
C32 C 0.52922(11) 0.10722(16) 0.36970(9) 0.0254(3) Uani 1 1 d . .
H32 H 0.566309 0.124516 0.416247 0.038 Uiso 1 1 calc R U
H33 H 0.547872 0.165686 0.339291 0.038 Uiso 1 1 calc R U
H34 H 0.538742 0.017951 0.358115 0.038 Uiso 1 1 calc R U
C33 C 0.33312(10) 0.13847(13) 0.26861(7) 0.0172(3) Uani 1 1 d . .
C34 C 0.22981(11) 0.14380(17) 0.26191(8) 0.0244(3) Uani 1 1 d . .
H35 H 0.193978 0.147252 0.214164 0.037 Uiso 1 1 calc R U
H36 H 0.217071 0.220729 0.284827 0.037 Uiso 1 1 calc R U
H37 H 0.212571 0.066811 0.282479 0.037 Uiso 1 1 calc R U
C35 C 0.35738(12) 0.25663(16) 0.23305(8) 0.0247(3) Uani 1 1 d . .
H38 H 0.423117 0.254820 0.237010 0.037 Uiso 1 1 calc R U
H39 H 0.343402 0.335227 0.254076 0.037 Uiso 1 1 calc R U
H40 H 0.321094 0.255248 0.185370 0.037 Uiso 1 1 calc R U
C36 C 0.35193(13) 0.01668(16) 0.23320(9) 0.0290(4) Uani 1 1 d . .
H41 H 0.338209 -0.059598 0.256135 0.043 Uiso 1 1 calc R U
H42 H 0.416802 0.015031 0.234629 0.043 Uiso 1 1 calc R U
H43 H 0.312788 0.016824 0.186224 0.043 Uiso 1 1 calc R U
P1 P 0.25404(2) 0.23034(3) 0.47695(2) 0.01201(8) Uani 1 1 d . .
Si1 Si 0.11072(3) 0.30992(3) 0.59679(2) 0.01281(9) Uani 1 1 d . .
Si2 Si 0.40450(3) 0.13305(4) 0.36102(2) 0.01484(9) Uani 1 1 d . .
O1 O 0.29419(7) 0.12226(9) 0.52304(5) 0.0160(2) Uani 1 1 d . .

loop_
_atom_site_aniso_label
_atom_site_aniso_U_11
_atom_site_aniso_U_22
_atom_site_aniso_U_33
_atom_site_aniso_U_23
_atom_site_aniso_U_13
_atom_site_aniso_U_12
C1 0.0140(6) 0.0108(5) 0.0140(6) 0.0001(4) 0.0033(5) -0.0020(5)
C2 0.0149(7) 0.0115(5) 0.0128(6) 0.0003(4) 0.0028(5) -0.0008(5)
C3 0.0153(7) 0.0119(5) 0.0128(6) 0.0009(4) 0.0017(5) 0.0003(5)
C4 0.0185(7) 0.0154(6) 0.0158(7) 0.0002(5) 0.0045(6) 0.0010(5)
C5 0.0225(8) 0.0137(6) 0.0172(7) -0.0019(5) 0.0040(6) 0.0031(5)
C6 0.0233(8) 0.0109(6) 0.0215(7) -0.0003(5) 0.0042(6) 0.0010(5)
C7 0.0196(7) 0.0129(6) 0.0197(7) 0.0014(5) 0.0052(6) -0.0015(5)
C8 0.0140(7) 0.0119(6) 0.0141(6) 0.0003(5) 0.0021(5) 0.0002(5)
C9 0.0147(6) 0.0110(5) 0.0129(6) 0.0007(4) 0.0020(5) -0.0024(5)
C10 0.0136(6) 0.0122(5) 0.0118(6) 0.0017(4) 0.0008(5) -0.0016(5)
C11 0.0142(6) 0.0143(6) 0.0130(6) 0.0013(5) 0.0022(5) -0.0026(5)
C12 0.0179(7) 0.0135(6) 0.0170(7) 0.0018(5) 0.0030(6) -0.0023(5)
C13 0.0186(7) 0.0159(6) 0.0198(7) 0.0034(5) 0.0028(6) -0.0055(5)
C14 0.0188(7) 0.0232(7) 0.0185(7) 0.0014(5) 0.0066(6) -0.0067(6)
C15 0.0189(7) 0.0208(7) 0.0183(7) -0.0020(5) 0.0078(6) -0.0048(5)
C16 0.0144(7) 0.0148(6) 0.0137(6) 0.0007(5) 0.0024(5) -0.0029(5)
C17 0.0142(7) 0.0138(6) 0.0134(6) 0.0008(5) 0.0032(5) -0.0019(5)
C18 0.0144(6) 0.0110(5) 0.0131(6) 0.0000(4) 0.0022(5) -0.0018(5)
C19 0.0136(6) 0.0136(6) 0.0143(6) -0.0010(5) 0.0059(5) -0.0029(5)
C20 0.0167(7) 0.0154(6) 0.0190(7) 0.0013(5) 0.0063(6) -0.0009(5)
C21 0.0165(7) 0.0248(7) 0.0197(7) 0.0033(6) 0.0047(6) 0.0000(6)
C22 0.0155(7) 0.0296(8) 0.0172(7) -0.0044(6) 0.0048(6) -0.0065(6)
C23 0.0193(7) 0.0195(6) 0.0212(7) -0.0060(5) 0.0098(6) -0.0061(5)
C24 0.0175(7) 0.0146(6) 0.0178(7) -0.0011(5) 0.0077(6) -0.0022(5)
C25 0.0163(7) 0.0230(7) 0.0212(7) 0.0008(6) 0.0069(6) 0.0020(5)
C26 0.0212(7) 0.0170(6) 0.0197(7) -0.0031(5) 0.0092(6) -0.0063(5)
C27 0.0166(7) 0.0133(6) 0.0153(6) 0.0017(5) 0.0028(5) -0.0025(5)
C28 0.0359(10) 0.0187(7) 0.0206(8) -0.0007(6) -0.0051(7) -0.0066(6)
C29 0.0205(8) 0.0258(7) 0.0169(7) 0.0050(5) 0.0058(6) -0.0011(6)
C30 0.0165(7) 0.0258(7) 0.0244(8) 0.0086(6) 0.0044(6) 0.0012(6)
C31 0.0276(8) 0.0149(6) 0.0290(8) 0.0023(5) 0.0134(7) 0.0012(6)
C32 0.0176(8) 0.0262(8) 0.0335(9) 0.0011(6) 0.0095(7) 0.0029(6)
C33 0.0189(7) 0.0162(6) 0.0185(7) -0.0029(5) 0.0087(6) -0.0012(5)
C34 0.0185(8) 0.0329(8) 0.0208(8) -0.0046(6) 0.0044(6) -0.0013(6)
C35 0.0283(9) 0.0256(8) 0.0202(7) 0.0028(6) 0.0073(7) -0.0033(6)
C36 0.0359(10) 0.0250(8) 0.0275(9) -0.0104(6) 0.0116(8) 0.0018(7)
P1 0.01372(18) 0.00942(15) 0.01324(17) 0.00018(11) 0.00462(14) -0.00162(12)
Si1 0.01286(19) 0.01218(16) 0.01319(18) 0.00006(13) 0.00366(15) -0.00110(13)
Si2 0.0149(2) 0.01243(17) 0.0184(2) -0.00029(13) 0.00687(16) -0.00006(13)
O1 0.0182(5) 0.0122(4) 0.0176(5) 0.0023(4) 0.0053(4) -0.0001(4)

loop_
_atom_type_symbol
_atom_type_description
_atom_type_scat_dispersion_real
_atom_type_scat_dispersion_imag
_atom_type_scat_source
C C 0.0033 0.0016 'International Tables Vol C Tables 4.2.6.8 and 6.1.1.4'
H H 0.0000 0.0000 'International Tables Vol C Tables 4.2.6.8 and 6.1.1.4'
P P 0.1023 0.0942 'International Tables Vol C Tables 4.2.6.8 and 6.1.1.4'
O O 0.0106 0.0060 'International Tables Vol C Tables 4.2.6.8 and 6.1.1.4'
Si Si 0.0817 0.0704 'International Tables Vol C Tables 4.2.6.8 and 6.1.1.4'

loop_
_geom_angle_atom_site_label_1
_geom_angle_atom_site_label_2
_geom_angle_atom_site_label_3
_geom_angle
C2 C1 C9 111.30(12)
C2 C1 P1 138.39(10)
C9 C1 P1 110.30(10)
C1 C2 C3 105.78(11)
C1 C2 Si1 127.25(10)
C3 C2 Si1 126.84(10)
C4 C3 C8 119.65(12)
C4 C3 C2 130.47(13)
C8 C3 C2 109.86(11)
C3 C4 C5 119.25(13)
C3 C4 H1 120.4
C5 C4 H1 120.4
C6 C5 C4 121.06(13)
C6 C5 H2 119.5
C4 C5 H2 119.5
C5 C6 C7 120.28(13)
C5 C6 H3 119.9
C7 C6 H3 119.9
C8 C7 C6 119.32(13)
C8 C7 H4 120.3
C6 C7 H4 120.3
C7 C8 C3 120.43(12)
C7 C8 C9 132.96(13)
C3 C8 C9 106.58(11)
C10 C9 C8 139.53(12)
C10 C9 C1 113.99(12)
C8 C9 C1 106.42(11)
C9 C10 C11 139.00(12)
C9 C10 C18 114.45(12)
C11 C10 C18 106.53(11)
C12 C11 C16 120.97(13)
C12 C11 C10 132.38(13)
C16 C11 C10 106.50(11)
C11 C12 C13 118.99(13)
C11 C12 H5 120.5
C13 C12 H5 120.5
C14 C13 C12 120.03(13)
C14 C13 H6 120.0
C12 C13 H6 120.0
C13 C14 C15 121.57(13)
C13 C14 H7 119.2
C15 C14 H7 119.2
C16 C15 C14 118.92(13)
C16 C15 H8 120.5
C14 C15 H8 120.5
C15 C16 C11 119.52(13)
C15 C16 C17 130.10(13)
C11 C16 C17 110.30(12)
C18 C17 C16 105.50(11)
C18 C17 Si2 128.74(10)
C16 C17 Si2 125.70(10)
C17 C18 C10 111.11(12)
C17 C18 P1 139.01(11)
C10 C18 P1 109.79(9)
C24 C19 C20 119.88(13)
C24 C19 P1 119.59(11)
C20 C19 P1 120.52(10)
C21 C20 C19 120.02(13)
C21 C20 H9 120.0
C19 C20 H9 120.0
C20 C21 C22 119.88(14)
C20 C21 H10 120.1
C22 C21 H10 120.1
C23 C22 C21 120.17(14)
C23 C22 H11 119.9
C21 C22 H11 119.9
C24 C23 C22 120.24(14)
C24 C23 H12 119.9
C22 C23 H12 119.9
C23 C24 C19 119.81(14)
C23 C24 H13 120.1
C19 C24 H13 120.1
Si1 C25 H14 109.5
Si1 C25 H15 109.5
H14 C25 H15 109.5
Si1 C25 H16 109.5
H14 C25 H16 109.5
H15 C25 H16 109.5
Si1 C26 H17 109.5
Si1 C26 H18 109.5
H17 C26 H18 109.5
Si1 C26 H19 109.5
H17 C26 H19 109.5
H18 C26 H19 109.5
C28 C27 C30 108.80(13)
C28 C27 C29 108.45(13)
C30 C27 C29 108.69(12)
C28 C27 Si1 110.42(10)
C30 C27 Si1 110.22(10)
C29 C27 Si1 110.21(10)
C27 C28 H20 109.5
C27 C28 H21 109.5
H20 C28 H21 109.5
C27 C28 H22 109.5
H20 C28 H22 109.5
H21 C28 H22 109.5
C27 C29 H23 109.5
C27 C29 H24 109.5
H23 C29 H24 109.5
C27 C29 H25 109.5
H23 C29 H25 109.5
H24 C29 H25 109.5
C27 C30 H26 109.5
C27 C30 H27 109.5
H26 C30 H27 109.5
C27 C30 H28 109.5
H26 C30 H28 109.5
H27 C30 H28 109.5
Si2 C31 H29 109.5
Si2 C31 H30 109.5
H29 C31 H30 109.5
Si2 C31 H31 109.5
H29 C31 H31 109.5
H30 C31 H31 109.5
Si2 C32 H32 109.5
Si2 C32 H33 109.5
H32 C32 H33 109.5
Si2 C32 H34 109.5
H32 C32 H34 109.5
H33 C32 H34 109.5
C36 C33 C35 108.63(13)
C36 C33 C34 108.72(13)
C35 C33 C34 108.46(13)
C36 C33 Si2 109.23(11)
C35 C33 Si2 111.38(10)
C34 C33 Si2 110.36(10)
C33 C34 H35 109.5
C33 C34 H36 109.5
H35 C34 H36 109.5
C33 C34 H37 109.5
H35 C34 H37 109.5
H36 C34 H37 109.5
C33 C35 H38 109.5
C33 C35 H39 109.5
H38 C35 H39 109.5
C33 C35 H40 109.5
H38 C35 H40 109.5
H39 C35 H40 109.5
C33 C36 H41 109.5
C33 C36 H42 109.5
H41 C36 H42 109.5
C33 C36 H43 109.5
H41 C36 H43 109.5
H42 C36 H43 109.5
O1 P1 C1 118.91(6)
O1 P1 C19 112.85(6)
C1 P1 C19 106.12(6)
O1 P1 C18 117.77(6)
C1 P1 C18 91.28(6)
C19 P1 C18 107.44(6)
C26 Si1 C25 108.48(7)
C26 Si1 C2 109.96(6)
C25 Si1 C2 110.64(7)
C26 Si1 C27 110.76(7)
C25 Si1 C27 110.03(7)
C2 Si1 C27 106.98(6)
C31 Si2 C32 106.33(7)
C31 Si2 C17 110.61(7)
C32 Si2 C17 110.93(7)
C31 Si2 C33 110.10(7)
C32 Si2 C33 110.72(7)
C17 Si2 C33 108.17(6)

loop_
_geom_bond_atom_site_label_1
_geom_bond_atom_site_label_2
_geom_bond_distance
C1 C2 1.3661(18)
C1 C9 1.4740(18)
C1 P1 1.8055(14)
C2 C3 1.4919(18)
C2 Si1 1.8883(14)
C3 C4 1.3887(19)
C3 C8 1.4230(18)
C4 C5 1.3996(19)
C4 H1 0.9500
C5 C6 1.390(2)
C5 H2 0.9500
C6 C7 1.394(2)
C6 H3 0.9500
C7 C8 1.3919(18)
C7 H4 0.9500
C8 C9 1.4570(18)
C9 C10 1.3686(19)
C10 C11 1.4544(18)
C10 C18 1.4791(18)
C11 C12 1.3926(18)
C11 C16 1.4186(19)
C12 C13 1.395(2)
C12 H5 0.9500
C13 C14 1.391(2)
C13 H6 0.9500
C14 C15 1.398(2)
C14 H7 0.9500
C15 C16 1.3911(19)
C15 H8 0.9500
C16 C17 1.4925(18)
C17 C18 1.3689(18)
C17 Si2 1.8920(15)
C18 P1 1.8070(14)
C19 C24 1.3946(18)
C19 C20 1.3960(19)
C19 P1 1.8067(15)
C20 C21 1.389(2)
C20 H9 0.9500
C21 C22 1.391(2)
C21 H10 0.9500
C22 C23 1.388(2)
C22 H11 0.9500
C23 C24 1.388(2)
C23 H12 0.9500
C24 H13 0.9500
C25 Si1 1.8772(15)
C25 H14 0.9800
C25 H15 0.9800
C25 H16 0.9800
C26 Si1 1.8654(15)
C26 H17 0.9800
C26 H18 0.9800
C26 H19 0.9800
C27 C28 1.533(2)
C27 C30 1.536(2)
C27 C29 1.5360(19)
C27 Si1 1.9005(15)
C28 H20 0.9800
C28 H21 0.9800
C28 H22 0.9800
C29 H23 0.9800
C29 H24 0.9800
C29 H25 0.9800
C30 H26 0.9800
C30 H27 0.9800
C30 H28 0.9800
C31 Si2 1.8685(15)
C31 H29 0.9800
C31 H30 0.9800
C31 H31 0.9800
C32 Si2 1.8729(16)
C32 H32 0.9800
C32 H33 0.9800
C32 H34 0.9800
C33 C36 1.535(2)
C33 C35 1.536(2)
C33 C34 1.539(2)
C33 Si2 1.9042(16)
C34 H35 0.9800
C34 H36 0.9800
C34 H37 0.9800
C35 H38 0.9800
C35 H39 0.9800
C35 H40 0.9800
C36 H41 0.9800
C36 H42 0.9800
C36 H43 0.9800
P1 O1 1.4837(10)

loop_
_geom_torsion_atom_site_label_1
_geom_torsion_atom_site_label_2
_geom_torsion_atom_site_label_3
_geom_torsion_atom_site_label_4
_geom_torsion
C9 C1 C2 C3 2.17(16)
P1 C1 C2 C3 -179.32(13)
C9 C1 C2 Si1 -173.86(10)
P1 C1 C2 Si1 4.7(2)
C1 C2 C3 C4 177.01(15)
Si1 C2 C3 C4 -6.9(2)
C1 C2 C3 C8 -1.18(16)
Si1 C2 C3 C8 174.88(10)
C8 C3 C4 C5 -0.1(2)
C2 C3 C4 C5 -178.13(14)
C3 C4 C5 C6 -0.1(2)
C4 C5 C6 C7 0.7(2)
C5 C6 C7 C8 -1.2(2)
C6 C7 C8 C3 1.1(2)
C6 C7 C8 C9 178.81(15)
C4 C3 C8 C7 -0.4(2)
C2 C3 C8 C7 177.99(13)
C4 C3 C8 C9 -178.69(13)
C2 C3 C8 C9 -0.28(15)
C7 C8 C9 C10 6.9(3)
C3 C8 C9 C10 -175.17(17)
C7 C8 C9 C1 -176.43(15)
C3 C8 C9 C1 1.53(15)
C2 C1 C9 C10 175.26(12)
P1 C1 C9 C10 -3.69(15)
C2 C1 C9 C8 -2.40(16)
P1 C1 C9 C8 178.66(9)
C8 C9 C10 C11 3.5(3)
C1 C9 C10 C11 -173.06(16)
C8 C9 C10 C18 -178.49(16)
C1 C9 C10 C18 4.98(17)
C9 C10 C11 C12 4.0(3)
C18 C10 C11 C12 -174.11(15)
C9 C10 C11 C16 179.47(17)
C18 C10 C11 C16 1.33(15)
C16 C11 C12 C13 0.6(2)
C10 C11 C12 C13 175.45(14)
C11 C12 C13 C14 -0.2(2)
C12 C13 C14 C15 0.2(2)
C13 C14 C15 C16 -0.4(2)
C14 C15 C16 C11 0.7(2)
C14 C15 C16 C17 -175.64(14)
C12 C11 C16 C15 -0.8(2)
C10 C11 C16 C15 -176.85(13)
C12 C11 C16 C17 176.22(13)
C10 C11 C16 C17 0.14(15)
C15 C16 C17 C18 174.91(15)
C11 C16 C17 C18 -1.67(16)
C15 C16 C17 Si2 -7.6(2)
C11 C16 C17 Si2 175.84(10)
C16 C17 C18 C10 2.52(15)
Si2 C17 C18 C10 -174.89(10)
C16 C17 C18 P1 -173.45(13)
Si2 C17 C18 P1 9.1(2)
C9 C10 C18 C17 178.84(12)
C11 C10 C18 C17 -2.51(16)
C9 C10 C18 P1 -3.97(15)
C11 C10 C18 P1 174.69(9)
C24 C19 C20 C21 -1.0(2)
P1 C19 C20 C21 177.50(11)
C19 C20 C21 C22 0.2(2)
C20 C21 C22 C23 0.2(2)
C21 C22 C23 C24 0.2(2)
C22 C23 C24 C19 -0.9(2)
C20 C19 C24 C23 1.3(2)
P1 C19 C24 C23 -177.14(10)
C2 C1 P1 O1 -54.41(18)
C9 C1 P1 O1 124.11(10)
C2 C1 P1 C19 74.01(17)
C9 C1 P1 C19 -107.47(10)
C2 C1 P1 C18 -177.42(17)
C9 C1 P1 C18 1.11(10)
C24 C19 P1 O1 -11.05(13)
C20 C19 P1 O1 170.49(10)
C24 C19 P1 C1 -142.95(11)
C20 C19 P1 C1 38.59(12)
C24 C19 P1 C18 120.44(11)
C20 C19 P1 C18 -58.02(12)
C17 C18 P1 O1 53.53(18)
C10 C18 P1 O1 -122.48(10)
C17 C18 P1 C1 177.46(17)
C10 C18 P1 C1 1.46(10)
C17 C18 P1 C19 -75.19(17)
C10 C18 P1 C19 108.80(10)
C1 C2 Si1 C26 -26.71(15)
C3 C2 Si1 C26 158.06(12)
C1 C2 Si1 C25 -146.52(13)
C3 C2 Si1 C25 38.25(14)
C1 C2 Si1 C27 93.64(13)
C3 C2 Si1 C27 -81.59(13)
C18 C17 Si2 C31 -22.77(15)
C16 C17 Si2 C31 160.30(12)
C18 C17 Si2 C32 -140.51(13)
C16 C17 Si2 C32 42.57(14)
C18 C17 Si2 C33 97.88(14)
C16 C17 Si2 C33 -79.05(13)
